data_4306538
loop_
_publ_author_name
'Shin Hei Choi'
'Kibong Kim'
'June Jeon'
'Bhupal Meka'
'Daniela Bucella'
'Keliang Pang'
'Snehadrinarayan Khatua'
'Junseong Lee'
'David G. Churchill'

_publ_section_title
;
Optical Effects of S-Oxidation and Mn+ Binding in meso-Thienyl Dipyrrin
Systems and of Stepwise Bromination of
4,4-Difluoro-8-(2,5-dibromo-3-thienyl)-4-bora-3a,4a-diaza-s-indacene
;
_journal_name_full 'Inorganic Chemistry'
_journal_page_first 11071
_journal_page_last 11083
_journal_paper_doi 10.1021/ic801354y
_journal_volume 47
_journal_year 2008
_chemical_formula_sum 'C39 H27 Co N6 S3'
_chemical_formula_weight 734.78
_chemical_name_systematic
; 
 ? 
;
_space_group_IT_number 14
_symmetry_cell_setting monoclinic
_symmetry_space_group_name_Hall '-P 2ybc'
_symmetry_space_group_name_H-M 'P 1 21/c 1'
_atom_sites_solution_hydrogens geom
_atom_sites_solution_primary direct
_atom_sites_solution_secondary difmap
_audit_creation_method SHELXL-97
_cell_angle_alpha 90.00
_cell_angle_beta 113.7130(10)
_cell_angle_gamma 90.00
_cell_formula_units_Z 4
_cell_length_a 14.6499(6)
_cell_length_b 14.3707(6)
_cell_length_c 16.9666(7)
_cell_measurement_temperature 273(2)
_cell_volume 3270.4(2)
_computing_structure_refinement 'SHELXL-97 (Sheldrick, 1997)'
_computing_structure_solution 'SHELXS-97 (Sheldrick, 1990)'
_diffrn_ambient_temperature 273(2)
_diffrn_measured_fraction_theta_full 0.942
_diffrn_measured_fraction_theta_max 0.942
_diffrn_radiation_monochromator graphite
_diffrn_radiation_source 'fine-focus sealed tube'
_diffrn_radiation_type MoK\a
_diffrn_radiation_wavelength 0.71073
_diffrn_reflns_av_R_equivalents 0.0357
_diffrn_reflns_av_sigmaI/netI 0.0435
_diffrn_reflns_limit_h_max 19
_diffrn_reflns_limit_h_min -13
_diffrn_reflns_limit_k_max 19
_diffrn_reflns_limit_k_min -12
_diffrn_reflns_limit_l_max 22
_diffrn_reflns_limit_l_min -22
_diffrn_reflns_number 23127
_diffrn_reflns_theta_full 28.36
_diffrn_reflns_theta_max 28.36
_diffrn_reflns_theta_min 1.52
_exptl_absorpt_coefficient_mu 0.757
_exptl_crystal_density_diffrn 1.492
_exptl_crystal_density_method 'not measured'
_exptl_crystal_F_000 1512
_refine_diff_density_max 1.889
_refine_diff_density_min -1.288
_refine_diff_density_rms 0.105
_refine_ls_extinction_coef 0.0001(5)
_refine_ls_extinction_expression Fc^*^=kFc[1+0.001xFc^2^\l^3^/sin(2\q)]^-1/4^
_refine_ls_extinction_method SHELXL
_refine_ls_goodness_of_fit_ref 1.028
_refine_ls_hydrogen_treatment mixed
_refine_ls_matrix_type full
_refine_ls_number_parameters 443
_refine_ls_number_reflns 7713
_refine_ls_number_restraints 0
_refine_ls_restrained_S_all 1.028
_refine_ls_R_factor_all 0.0909
_refine_ls_R_factor_gt 0.0613
_refine_ls_shift/su_max 3.159
_refine_ls_shift/su_mean 0.007
_refine_ls_structure_factor_coef Fsqd
_refine_ls_weighting_details 'calc w=1/[\s^2^(Fo^2^)+(0.1117P)^2^+6.9398P] where P=(Fo^2^+2Fc^2^)/3'
_refine_ls_weighting_scheme calc
_refine_ls_wR_factor_gt 0.1827
_refine_ls_wR_factor_ref 0.2063
_reflns_number_gt 5481
_reflns_number_total 7713
_reflns_threshold_expression >2sigma(I)
_cod_data_source_file ic801354y_si_009.cif
_cod_data_source_block dpcos10
_cod_database_code 4306538

loop_
_symmetry_equiv_pos_as_xyz
'x, y, z'
'-x, y+1/2, -z+1/2'
'-x, -y, -z'
'x, -y-1/2, z-1/2'

loop_
_atom_site_label
_atom_site_type_symbol
_atom_site_fract_x
_atom_site_fract_y
_atom_site_fract_z
_atom_site_U_iso_or_equiv
_atom_site_adp_type
_atom_site_occupancy
_atom_site_symmetry_multiplicity
_atom_site_calc_flag
_atom_site_refinement_flags
_atom_site_disorder_assembly
_atom_site_disorder_group
Co Co 0.33810(3) 0.25304(3) 0.49845(3) 0.02238(16) Uani 1 1 d . . .
N1 N 0.2147(2) 0.3148(2) 0.4863(2) 0.0262(6) Uani 1 1 d . . .
N2 N 0.3837(2) 0.3617(2) 0.4563(2) 0.0255(6) Uani 1 1 d . . .
N3 N 0.4054(2) 0.3051(2) 0.6139(2) 0.0268(7) Uani 1 1 d . . .
N4 N 0.4565(2) 0.1832(2) 0.5094(2) 0.0269(7) Uani 1 1 d . . .
N5 N 0.2983(2) 0.1422(2) 0.5424(2) 0.0266(6) Uani 1 1 d . . .
N6 N 0.2672(2) 0.2119(2) 0.3800(2) 0.0257(6) Uani 1 1 d . . .
C11 C 0.1426(3) 0.2787(3) 0.5071(3) 0.0294(8) Uani 1 1 d . . .
H11A H 0.1403 0.2170 0.5227 0.035 Uiso 1 1 calc R . .
C12 C 0.0716(3) 0.3462(3) 0.5024(3) 0.0346(9) Uani 1 1 d . . .
H12A H 0.0151 0.3373 0.5138 0.042 Uiso 1 1 calc R . .
C13 C 0.1009(3) 0.4273(3) 0.4781(3) 0.0341(9) Uani 1 1 d . . .
H13A H 0.0687 0.4845 0.4709 0.041 Uiso 1 1 calc R . .
C14 C 0.1897(3) 0.4086(3) 0.4658(2) 0.0273(8) Uani 1 1 d . . .
C15 C 0.2465(3) 0.4702(3) 0.4404(2) 0.0295(8) Uani 1 1 d . . .
C16 C 0.3357(3) 0.4474(3) 0.4327(2) 0.0290(8) Uani 1 1 d . . .
C17 C 0.3886(3) 0.5022(3) 0.3952(3) 0.0349(9) Uani 1 1 d . . .
H17A H 0.3726 0.5624 0.3738 0.042 Uiso 1 1 calc R . .
C18 C 0.4670(3) 0.4503(3) 0.3964(3) 0.0377(10) Uani 1 1 d . . .
H18A H 0.5143 0.4678 0.3756 0.045 Uiso 1 1 calc R . .
C19 C 0.4621(3) 0.3649(3) 0.4355(3) 0.0313(8) Uani 1 1 d . . .
H19A H 0.5079 0.3168 0.4455 0.038 Uiso 1 1 calc R . .
S1 S 0.27896(10) 0.65891(9) 0.47762(10) 0.0568(4) Uani 1 1 d . . .
C21 C 0.2099(3) 0.5666(3) 0.4225(3) 0.0358(9) Uani 1 1 d . . .
C22 C 0.1115(3) 0.5986(3) 0.3641(3) 0.0349(9) Uani 1 1 d . . .
H22A H 0.0617 0.5608 0.3262 0.042 Uiso 1 1 calc R . .
C23 C 0.1031(4) 0.6939(4) 0.3733(4) 0.0614(15) Uani 1 1 d . . .
H23A H 0.0451 0.7268 0.3421 0.074 Uiso 1 1 calc R . .
C24 C 0.1849(4) 0.7347(3) 0.4305(5) 0.0621(16) Uani 1 1 d . . .
H24A H 0.1893 0.7979 0.4430 0.075 Uiso 1 1 calc R . .
C31 C 0.3686(3) 0.3667(3) 0.6520(3) 0.0325(8) Uani 1 1 d . . .
H31A H 0.3044 0.3910 0.6269 0.039 Uiso 1 1 calc R . .
C32 C 0.4383(3) 0.3905(3) 0.7345(3) 0.0377(9) Uani 1 1 d . . .
H32A H 0.4290 0.4323 0.7724 0.045 Uiso 1 1 calc R . .
C33 C 0.5219(3) 0.3405(3) 0.7482(3) 0.0364(9) Uani 1 1 d . . .
H33A H 0.5805 0.3410 0.7978 0.044 Uiso 1 1 calc R . .
C34 C 0.5036(3) 0.2872(3) 0.6724(2) 0.0292(8) Uani 1 1 d . . .
C35 C 0.5687(3) 0.2262(3) 0.6579(3) 0.0305(8) Uani 1 1 d . . .
C36 C 0.5469(3) 0.1775(3) 0.5807(3) 0.0289(8) Uani 1 1 d . . .
C37 C 0.6118(3) 0.1172(3) 0.5600(3) 0.0346(9) Uani 1 1 d . . .
H37A H 0.6770 0.1015 0.5960 0.042 Uiso 1 1 calc R . .
C38 C 0.5603(3) 0.0871(3) 0.4775(3) 0.0391(10) Uani 1 1 d . . .
H38A H 0.5831 0.0473 0.4462 0.047 Uiso 1 1 calc R . .
C39 C 0.4649(3) 0.1289(3) 0.4496(3) 0.0354(9) Uani 1 1 d . . .
H39A H 0.4141 0.1194 0.3956 0.042 Uiso 1 1 calc R . .
S2 S 0.69571(16) 0.11354(19) 0.78523(16) 0.1079(8) Uani 1 1 d . . .
C41 C 0.6686(3) 0.2127(3) 0.7282(3) 0.0336(9) Uani 1 1 d . . .
C42 C 0.7552(2) 0.2912(3) 0.7583(2) 0.0253(8) Uani 1 1 d . . .
H42A H 0.7570 0.3513 0.7388 0.030 Uiso 1 1 calc R . .
C43 C 0.8346(4) 0.2326(4) 0.8309(4) 0.0544(13) Uani 1 1 d . . .
H43A H 0.8984 0.2557 0.8616 0.065 Uiso 1 1 calc R . .
C44 C 0.8088(4) 0.1492(5) 0.8476(4) 0.0637(16) Uani 1 1 d . . .
H44A H 0.8521 0.1126 0.8922 0.076 Uiso 1 1 calc R . .
C51 C 0.3306(3) 0.1175(3) 0.6256(3) 0.0326(9) Uani 1 1 d . . .
H51A H 0.3773 0.1506 0.6711 0.039 Uiso 1 1 calc R . .
C52 C 0.2845(3) 0.0348(3) 0.6345(3) 0.0385(10) Uani 1 1 d . . .
H52A H 0.2956 0.0040 0.6858 0.046 Uiso 1 1 calc R . .
C53 C 0.2201(3) 0.0079(3) 0.5539(3) 0.0352(9) Uani 1 1 d . . .
H53A H 0.1786 -0.0439 0.5399 0.042 Uiso 1 1 calc R . .
C54 C 0.2292(3) 0.0754(3) 0.4951(3) 0.0276(8) Uani 1 1 d . . .
C55 C 0.1797(3) 0.0758(3) 0.4052(3) 0.0290(8) Uani 1 1 d . . .
C56 C 0.1993(3) 0.1384(3) 0.3513(2) 0.0284(8) Uani 1 1 d . . .
C57 C 0.1563(3) 0.1404(3) 0.2592(3) 0.0348(9) Uani 1 1 d . . .
H57A H 0.1083 0.0996 0.2232 0.042 Uiso 1 1 calc R . .
C58 C 0.1980(3) 0.2120(3) 0.2338(3) 0.0376(9) Uani 1 1 d . . .
H58A H 0.1847 0.2294 0.1775 0.045 Uiso 1 1 calc R . .
C59 C 0.2656(3) 0.2552(3) 0.3095(2) 0.0319(8) Uani 1 1 d . . .
H59A H 0.3041 0.3070 0.3104 0.038 Uiso 1 1 calc R . .
S3 S -0.00579(10) 0.01054(11) 0.38659(10) 0.0586(4) Uani 1 1 d . . .
C61 C 0.0987(3) 0.0075(3) 0.3635(3) 0.0354(9) Uani 1 1 d . . .
C62 C 0.0876(3) -0.0575(3) 0.2985(3) 0.0406(10) Uani 1 1 d . . .
H62A H 0.1348 -0.0696 0.2761 0.049 Uiso 1 1 calc R . .
C63 C -0.0075(4) -0.1024(3) 0.2718(3) 0.0498(13) Uani 1 1 d . . .
H63A H -0.0284 -0.1484 0.2296 0.060 Uiso 1 1 calc R . .
C64 C -0.0634(4) -0.0731(4) 0.3121(4) 0.0587(14) Uani 1 1 d . . .
H64A H -0.1268 -0.0958 0.3009 0.070 Uiso 1 1 calc R . .

loop_
_atom_site_aniso_label
_atom_site_aniso_U_11
_atom_site_aniso_U_22
_atom_site_aniso_U_33
_atom_site_aniso_U_23
_atom_site_aniso_U_13
_atom_site_aniso_U_12
Co 0.0183(2) 0.0265(3) 0.0207(3) 0.00094(19) 0.00619(19) 0.00092(18)
N1 0.0201(14) 0.0311(16) 0.0256(15) 0.0019(13) 0.0074(12) 0.0005(12)
N2 0.0210(14) 0.0296(16) 0.0234(15) 0.0003(12) 0.0065(12) -0.0014(12)
N3 0.0234(15) 0.0301(16) 0.0252(16) -0.0008(13) 0.0081(13) -0.0002(12)
N4 0.0209(15) 0.0312(16) 0.0266(16) 0.0011(13) 0.0074(13) 0.0011(12)
N5 0.0246(15) 0.0285(16) 0.0258(16) 0.0009(13) 0.0090(13) 0.0004(12)
N6 0.0216(15) 0.0316(16) 0.0221(15) 0.0016(13) 0.0070(12) 0.0007(12)
C11 0.0250(18) 0.0334(19) 0.0297(19) -0.0007(16) 0.0109(16) -0.0016(15)
C12 0.0215(18) 0.049(2) 0.034(2) -0.0008(18) 0.0114(16) 0.0013(17)
C13 0.0258(19) 0.038(2) 0.038(2) 0.0040(18) 0.0121(17) 0.0075(16)
C14 0.0199(17) 0.0311(19) 0.0279(19) 0.0008(15) 0.0063(15) 0.0022(14)
C15 0.0218(17) 0.0312(19) 0.0290(19) 0.0026(16) 0.0036(15) 0.0022(14)
C16 0.0254(18) 0.0304(19) 0.0287(19) 0.0057(15) 0.0084(15) -0.0002(15)
C17 0.032(2) 0.033(2) 0.038(2) 0.0075(17) 0.0124(18) -0.0027(16)
C18 0.032(2) 0.046(2) 0.040(2) 0.0049(19) 0.0185(18) -0.0069(18)
C19 0.0214(17) 0.039(2) 0.033(2) -0.0003(17) 0.0109(16) -0.0008(15)
S1 0.0415(7) 0.0432(7) 0.0760(10) -0.0055(6) 0.0135(6) 0.0002(5)
C21 0.0256(19) 0.035(2) 0.045(2) 0.0052(18) 0.0128(18) 0.0021(16)
C22 0.0236(19) 0.0252(19) 0.048(2) 0.0085(17) 0.0059(18) 0.0022(15)
C23 0.039(3) 0.048(3) 0.091(4) 0.022(3) 0.021(3) 0.015(2)
C24 0.059(3) 0.031(2) 0.107(5) -0.002(3) 0.044(4) 0.003(2)
C31 0.034(2) 0.035(2) 0.029(2) 0.0013(16) 0.0127(17) 0.0031(16)
C32 0.044(2) 0.041(2) 0.029(2) -0.0085(18) 0.0160(19) -0.0020(19)
C33 0.034(2) 0.042(2) 0.027(2) -0.0033(17) 0.0050(17) -0.0027(17)
C34 0.0252(18) 0.034(2) 0.0239(18) -0.0004(16) 0.0055(15) -0.0034(15)
C35 0.0241(18) 0.033(2) 0.0281(19) 0.0034(16) 0.0040(16) -0.0007(15)
C36 0.0220(17) 0.0321(19) 0.0299(19) 0.0051(16) 0.0078(15) 0.0020(14)
C37 0.0248(19) 0.034(2) 0.042(2) 0.0044(18) 0.0106(18) 0.0060(16)
C38 0.034(2) 0.041(2) 0.043(2) -0.0041(19) 0.0163(19) 0.0089(18)
C39 0.032(2) 0.041(2) 0.030(2) -0.0055(17) 0.0102(17) 0.0085(17)
S2 0.0702(12) 0.1240(19) 0.0955(15) 0.0405(14) -0.0021(11) -0.0074(12)
C41 0.0226(19) 0.043(2) 0.029(2) 0.0000(18) 0.0043(16) -0.0015(16)
C42 0.0000(12) 0.043(2) 0.0159(16) 0.0081(15) -0.0140(11) 0.0026(13)
C43 0.030(2) 0.067(3) 0.052(3) 0.000(3) 0.001(2) 0.001(2)
C44 0.035(3) 0.093(5) 0.045(3) 0.017(3) -0.002(2) 0.009(3)
C51 0.029(2) 0.039(2) 0.0267(19) 0.0062(16) 0.0086(16) 0.0042(16)
C52 0.042(2) 0.039(2) 0.034(2) 0.0127(18) 0.0153(19) 0.0024(18)
C53 0.037(2) 0.029(2) 0.042(2) 0.0057(17) 0.0187(19) -0.0001(16)
C54 0.0243(18) 0.0245(18) 0.034(2) 0.0019(15) 0.0113(16) 0.0008(14)
C55 0.0248(18) 0.0291(19) 0.032(2) -0.0020(16) 0.0102(16) 0.0015(14)
C56 0.0202(17) 0.033(2) 0.0265(19) -0.0015(15) 0.0038(15) 0.0026(14)
C57 0.0274(19) 0.045(2) 0.026(2) -0.0059(17) 0.0041(16) -0.0012(17)
C58 0.037(2) 0.047(2) 0.0230(19) 0.0023(18) 0.0061(17) 0.0011(19)
C59 0.030(2) 0.038(2) 0.0243(19) 0.0021(16) 0.0083(16) -0.0003(16)
S3 0.0428(7) 0.0663(9) 0.0705(9) -0.0147(7) 0.0269(7) -0.0186(6)
C61 0.031(2) 0.031(2) 0.041(2) -0.0005(18) 0.0120(18) -0.0016(16)
C62 0.037(2) 0.025(2) 0.046(3) 0.0034(18) 0.0019(19) -0.0013(16)
C63 0.053(3) 0.032(2) 0.047(3) -0.001(2) 0.002(2) -0.009(2)
C64 0.043(3) 0.053(3) 0.069(4) -0.002(3) 0.012(3) -0.020(2)

loop_
_atom_type_symbol
_atom_type_description
_atom_type_scat_dispersion_real
_atom_type_scat_dispersion_imag
_atom_type_scat_source
C C 0.0033 0.0016 'International Tables Vol C Tables 4.2.6.8 and 6.1.1.4'
H H 0.0000 0.0000 'International Tables Vol C Tables 4.2.6.8 and 6.1.1.4'
N N 0.0061 0.0033 'International Tables Vol C Tables 4.2.6.8 and 6.1.1.4'
S S 0.1246 0.1234 'International Tables Vol C Tables 4.2.6.8 and 6.1.1.4'
Co Co 0.3494 0.9721 'International Tables Vol C Tables 4.2.6.8 and 6.1.1.4'

loop_
_geom_angle_atom_site_label_1
_geom_angle_atom_site_label_2
_geom_angle_atom_site_label_3
_geom_angle
_geom_angle_site_symmetry_1
_geom_angle_site_symmetry_3
_geom_angle_publ_flag
N2 Co N5 177.55(13) . . ?
N2 Co N6 89.10(13) . . ?
N5 Co N6 91.67(13) . . ?
N2 Co N4 91.43(13) . . ?
N5 Co N4 86.22(13) . . ?
N6 Co N4 91.57(13) . . ?
N2 Co N1 92.09(13) . . ?
N5 Co N1 90.28(13) . . ?
N6 Co N1 86.66(13) . . ?
N4 Co N1 176.03(13) . . ?
N2 Co N3 87.20(13) . . ?
N5 Co N3 92.17(13) . . ?
N6 Co N3 175.10(13) . . ?
N4 Co N3 91.73(13) . . ?
N1 Co N3 90.27(13) . . ?
C11 N1 C14 106.4(3) . . ?
C11 N1 Co 126.1(3) . . ?
C14 N1 Co 127.0(2) . . ?
C19 N2 C16 106.4(3) . . ?
C19 N2 Co 125.8(3) . . ?
C16 N2 Co 127.4(2) . . ?
C31 N3 C34 106.2(3) . . ?
C31 N3 Co 127.0(3) . . ?
C34 N3 Co 126.9(3) . . ?
C39 N4 C36 106.4(3) . . ?
C39 N4 Co 125.8(3) . . ?
C36 N4 Co 127.8(3) . . ?
C51 N5 C54 106.9(3) . . ?
C51 N5 Co 125.9(3) . . ?
C54 N5 Co 127.2(3) . . ?
C59 N6 C56 106.6(3) . . ?
C59 N6 Co 126.2(3) . . ?
C56 N6 Co 126.8(3) . . ?
N1 C11 C12 111.2(4) . . ?
C13 C12 C11 107.0(4) . . ?
C12 C13 C14 107.5(4) . . ?
C15 C14 N1 123.9(3) . . ?
C15 C14 C13 128.2(4) . . ?
N1 C14 C13 107.9(3) . . ?
C14 C15 C16 125.0(4) . . ?
C14 C15 C21 116.5(3) . . ?
C16 C15 C21 118.4(4) . . ?
N2 C16 C15 124.0(3) . . ?
N2 C16 C17 108.4(3) . . ?
C15 C16 C17 127.4(4) . . ?
C18 C17 C16 107.3(4) . . ?
C17 C18 C19 106.4(4) . . ?
N2 C19 C18 111.5(4) . . ?
C24 S1 C21 92.9(3) . . ?
C22 C21 C15 128.0(4) . . ?
C22 C21 S1 109.5(3) . . ?
C15 C21 S1 122.2(3) . . ?
C23 C22 C21 110.0(4) . . ?
C24 C23 C22 114.8(5) . . ?
C23 C24 S1 112.6(4) . . ?
N3 C31 C32 111.8(4) . . ?
C33 C32 C31 106.6(4) . . ?
C32 C33 C34 107.5(4) . . ?
C35 C34 N3 124.8(3) . . ?
C35 C34 C33 127.2(4) . . ?
N3 C34 C33 107.9(3) . . ?
C34 C35 C36 124.4(4) . . ?
C34 C35 C41 117.7(4) . . ?
C36 C35 C41 117.8(4) . . ?
N4 C36 C35 124.2(3) . . ?
N4 C36 C37 108.5(3) . . ?
C35 C36 C37 127.3(4) . . ?
C38 C37 C36 107.2(4) . . ?
C37 C38 C39 105.8(4) . . ?
N4 C39 C38 112.2(4) . . ?
C44 S2 C41 92.9(3) . . ?
C35 C41 C42 123.9(4) . . ?
C35 C41 S2 120.2(3) . . ?
C42 C41 S2 115.8(3) . . ?
C43 C42 C41 96.6(3) . . ?
C44 C43 C42 118.2(4) . . ?
C43 C44 S2 116.4(4) . . ?
N5 C51 C52 110.8(4) . . ?
C53 C52 C51 107.4(4) . . ?
C52 C53 C54 106.6(4) . . ?
N5 C54 C55 124.2(3) . . ?
N5 C54 C53 108.3(3) . . ?
C55 C54 C53 127.5(4) . . ?
C56 C55 C54 124.4(4) . . ?
C56 C55 C61 116.8(4) . . ?
C54 C55 C61 118.7(4) . . ?
C55 C56 N6 124.4(3) . . ?
C55 C56 C57 127.9(4) . . ?
N6 C56 C57 107.7(3) . . ?
C58 C57 C56 107.8(4) . . ?
C57 C58 C59 106.7(4) . . ?
N6 C59 C58 111.2(4) . . ?
C64 S3 C61 91.9(3) . . ?
C62 C61 C55 129.3(4) . . ?
C62 C61 S3 111.2(3) . . ?
C55 C61 S3 119.2(3) . . ?
C61 C62 C63 109.8(5) . . ?
C64 C63 C62 114.6(5) . . ?
C63 C64 S3 112.5(4) . . ?

loop_
_geom_bond_atom_site_label_1
_geom_bond_atom_site_label_2
_geom_bond_distance
_geom_bond_site_symmetry_2
_geom_bond_publ_flag
Co N2 1.944(3) . ?
Co N5 1.945(3) . ?
Co N6 1.946(3) . ?
Co N4 1.947(3) . ?
Co N1 1.949(3) . ?
Co N3 1.953(3) . ?
N1 C11 1.345(5) . ?
N1 C14 1.404(5) . ?
N2 C19 1.332(5) . ?
N2 C16 1.394(5) . ?
N3 C31 1.332(5) . ?
N3 C34 1.404(5) . ?
N4 C39 1.324(5) . ?
N4 C36 1.391(5) . ?
N5 C51 1.344(5) . ?
N5 C54 1.392(5) . ?
N6 C59 1.341(5) . ?
N6 C56 1.398(5) . ?
C11 C12 1.401(6) . ?
C12 C13 1.363(6) . ?
C13 C14 1.425(5) . ?
C14 C15 1.396(5) . ?
C15 C16 1.404(5) . ?
C15 C21 1.473(6) . ?
C16 C17 1.422(5) . ?
C17 C18 1.363(6) . ?
C18 C19 1.411(6) . ?
S1 C24 1.685(6) . ?
S1 C21 1.702(5) . ?
C21 C22 1.457(5) . ?
C22 C23 1.390(7) . ?
C23 C24 1.336(8) . ?
C31 C32 1.404(6) . ?
C32 C33 1.357(6) . ?
C33 C34 1.426(6) . ?
C34 C35 1.389(6) . ?
C35 C36 1.403(6) . ?
C35 C41 1.483(5) . ?
C36 C37 1.431(6) . ?
C37 C38 1.366(6) . ?
C38 C39 1.416(6) . ?
S2 C44 1.648(6) . ?
S2 C41 1.678(5) . ?
C41 C42 1.619(5) . ?
C42 C43 1.557(6) . ?
C43 C44 1.321(8) . ?
C51 C52 1.405(6) . ?
C52 C53 1.368(6) . ?
C53 C54 1.434(5) . ?
C54 C55 1.401(5) . ?
C55 C56 1.391(6) . ?
C55 C61 1.483(5) . ?
C56 C57 1.432(5) . ?
C57 C58 1.352(6) . ?
C58 C59 1.412(6) . ?
S3 C64 1.702(6) . ?
S3 C61 1.726(4) . ?
C61 C62 1.404(6) . ?
C62 C63 1.433(6) . ?
C63 C64 1.329(8) . ?
